data_7154216
loop_
_publ_author_name
'Roacho, Robinson I.'
'Metta-Maga\~na, Alejandro'
'Pe\~na-Cabrera, Eduardo'
'Pannell, Keith'

_publ_section_title
;
 Unprecedented one-pot sequential thiolate substitutions under mild
 conditions leading to a red emissive BODIPY dye 3,5,8-tris(PhS)-BODIPY.
;
_journal_issue 4
_journal_name_full 'Organic &amp; biomolecular chemistry'
_journal_page_first 995
_journal_page_last 999
_journal_paper_doi 10.1039/c4ob01892c
_journal_volume 13
_journal_year 2015
_chemical_formula_sum 'C15 H11 B F2 N2 S'
_chemical_formula_weight 300.13
_chemical_name_systematic
;
 ?
;
_space_group_crystal_system triclinic
_space_group_IT_number 2
_space_group_name_Hall '-P 1'
_space_group_name_H-M_alt 'P -1'
_symmetry_space_group_name_Hall '-P 1'
_symmetry_space_group_name_H-M 'P -1'
_atom_sites_solution_hydrogens geom
_audit_creation_method SHELXL-2013
_cell_angle_alpha 103.834(10)
_cell_angle_beta 111.510(11)
_cell_angle_gamma 104.812(11)
_cell_formula_units_Z 2
_cell_length_a 9.019(5)
_cell_length_b 9.387(5)
_cell_length_c 9.840(5)
_cell_measurement_temperature 296(2)
_cell_volume 696.1(7)
_computing_cell_refinement 'Bruker SAINT'
_computing_data_collection 'Bruker APEX2'
_computing_data_reduction 'Bruker SAINT'
_computing_molecular_graphics 'Bruker SHELXTL'
_computing_publication_material 'Bruker SHELXTL'
_computing_structure_refinement 'SHELXL-2013 (Sheldrick, 2013)'
_computing_structure_solution 'SHELXS-97 (Sheldrick, 2008)'
_diffrn_ambient_temperature 296(2)
_diffrn_measured_fraction_theta_full 0.998
_diffrn_measured_fraction_theta_max 0.966
_diffrn_measurement_device_type 'Bruker APEX CCD'
_diffrn_measurement_method '\f and \w scans'
_diffrn_radiation_monochromator graphite
_diffrn_radiation_source 'fine-focus sealed tube'
_diffrn_radiation_type MoK\a
_diffrn_radiation_wavelength 0.71073
_diffrn_reflns_av_R_equivalents 0.0241
_diffrn_reflns_av_unetI/netI 0.0287
_diffrn_reflns_Laue_measured_fraction_full 0.998
_diffrn_reflns_Laue_measured_fraction_max 0.966
_diffrn_reflns_limit_h_max 12
_diffrn_reflns_limit_h_min -12
_diffrn_reflns_limit_k_max 12
_diffrn_reflns_limit_k_min -12
_diffrn_reflns_limit_l_max 13
_diffrn_reflns_limit_l_min -13
_diffrn_reflns_number 11581
_diffrn_reflns_point_group_measured_fraction_full 0.998
_diffrn_reflns_point_group_measured_fraction_max 0.966
_diffrn_reflns_theta_full 25.242
_diffrn_reflns_theta_max 29.028
_diffrn_reflns_theta_min 2.395
_exptl_absorpt_coefficient_mu 0.247
_exptl_absorpt_correction_T_max 0.986
_exptl_absorpt_correction_T_min 0.955
_exptl_absorpt_correction_type multi-scan
_exptl_crystal_density_diffrn 1.432
_exptl_crystal_F_000 308
_exptl_crystal_size_max 0.190
_exptl_crystal_size_mid 0.175
_exptl_crystal_size_min 0.059
_refine_diff_density_max 0.345
_refine_diff_density_min -0.419
_refine_diff_density_rms 0.037
_refine_ls_extinction_method none
_refine_ls_goodness_of_fit_ref 1.024
_refine_ls_hydrogen_treatment constr
_refine_ls_matrix_type full
_refine_ls_number_parameters 190
_refine_ls_number_reflns 3595
_refine_ls_number_restraints 0
_refine_ls_restrained_S_all 1.024
_refine_ls_R_factor_all 0.0747
_refine_ls_R_factor_gt 0.0462
_refine_ls_shift/su_max 0.000
_refine_ls_shift/su_mean 0.000
_refine_ls_structure_factor_coef Fsqd
_refine_ls_weighting_details
;
 w=1/[\s^2^(Fo^2^)+(0.1000P)^2^]
 where P=(Fo^2^+2Fc^2^)/3
;
_refine_ls_weighting_scheme calc
_refine_ls_wR_factor_gt 0.1386
_refine_ls_wR_factor_ref 0.1609
_reflns_Friedel_coverage 0.000
_reflns_number_gt 2442
_reflns_number_total 3595
_reflns_threshold_expression 'I > 2\s(I)'
_cod_data_source_file c4ob01892c2.cif
_cod_data_source_block A615RR_0mS
_cod_depositor_comments 'Adding full bibliography for 7154216--7154218.cif.'
_cod_database_code 7154216
_shelx_space_group_comment
;
The symmetry employed for this shelxl refinement is uniquely defined
by the following loop, which should always be used as a source of
symmetry information in preference to the above space-group names.
They are only intended as comments.
;
_shelxl_version_number 2013-2

loop_
_space_group_symop_operation_xyz
'x, y, z'
'-x, -y, -z'

loop_
_atom_site_label
_atom_site_type_symbol
_atom_site_fract_x
_atom_site_fract_y
_atom_site_fract_z
_atom_site_U_iso_or_equiv
_atom_site_adp_type
_atom_site_occupancy
_atom_site_site_symmetry_order
_atom_site_calc_flag
_atom_site_refinement_flags_posn
_atom_site_refinement_flags_adp
S1 S 0.12936(9) 0.78017(6) 0.51066(6) 0.0730(2) Uani 1 1 d . .
N1 N 0.35770(19) 1.19701(18) 0.50471(18) 0.0511(4) Uani 1 1 d . .
N2 N 0.32076(18) 1.25630(17) 0.74344(17) 0.0486(4) Uani 1 1 d . .
F1 F 0.59681(14) 1.37089(15) 0.75411(14) 0.0731(4) Uani 1 1 d . .
F2 F 0.39142(17) 1.46064(13) 0.64356(15) 0.0748(4) Uani 1 1 d . .
B1 B 0.4222(3) 1.3285(2) 0.6635(3) 0.0541(5) Uani 1 1 d . .
C1 C 0.3846(3) 1.2088(3) 0.3813(3) 0.0655(5) Uani 1 1 d . .
H1 H 0.4343 1.3037 0.3722 0.079 Uiso 1 1 calc R U
C2 C 0.3278(3) 1.0598(3) 0.2703(3) 0.0694(6) Uani 1 1 d . .
H2 H 0.3297 1.0372 0.1738 0.083 Uiso 1 1 calc R U
C3 C 0.2681(2) 0.9513(2) 0.3280(2) 0.0587(5) Uani 1 1 d . .
H3 H 0.2247 0.8415 0.2793 0.070 Uiso 1 1 calc R U
C4 C 0.2845(2) 1.0365(2) 0.4742(2) 0.0467(4) Uani 1 1 d . .
C5 C 0.2272(2) 0.98478(19) 0.5751(2) 0.0452(4) Uani 1 1 d . .
C6 C 0.2387(2) 1.0951(2) 0.7072(2) 0.0453(4) Uani 1 1 d . .
C7 C 0.1671(3) 1.0811(2) 0.8109(2) 0.0577(5) Uani 1 1 d . .
H7 H 0.1047 0.9872 0.8137 0.069 Uiso 1 1 calc R U
C8 C 0.2066(3) 1.2321(3) 0.9071(3) 0.0694(6) Uani 1 1 d . .
H8 H 0.1761 1.2593 0.9875 0.083 Uiso 1 1 calc R U
C9 C 0.2997(3) 1.3361(2) 0.8627(2) 0.0619(5) Uani 1 1 d . .
H9 H 0.3418 1.4461 0.9090 0.074 Uiso 1 1 calc R U
C10 C 0.1363(2) 0.73556(19) 0.6768(2) 0.0477(4) Uani 1 1 d . .
C11 C -0.0164(2) 0.6453(2) 0.6680(2) 0.0569(5) Uani 1 1 d . .
H11 H -0.1197 0.6131 0.5782 0.068 Uiso 1 1 calc R U
C12 C -0.0147(3) 0.6028(3) 0.7941(3) 0.0655(5) Uani 1 1 d . .
H12 H -0.1171 0.5410 0.7884 0.079 Uiso 1 1 calc R U
C13 C 0.1364(3) 0.6514(3) 0.9264(3) 0.0660(6) Uani 1 1 d . .
H13 H 0.1364 0.6243 1.0113 0.079 Uiso 1 1 calc R U
C14 C 0.2880(3) 0.7398(3) 0.9349(3) 0.0643(5) Uani 1 1 d . .
H14 H 0.3906 0.7726 1.0256 0.077 Uiso 1 1 calc R U
C15 C 0.2894(2) 0.7805(2) 0.8096(2) 0.0575(5) Uani 1 1 d . .
H15 H 0.3930 0.8381 0.8144 0.069 Uiso 1 1 calc R U

loop_
_atom_site_aniso_label
_atom_site_aniso_U_11
_atom_site_aniso_U_22
_atom_site_aniso_U_33
_atom_site_aniso_U_23
_atom_site_aniso_U_13
_atom_site_aniso_U_12
S1 0.1126(5) 0.0349(3) 0.0518(3) 0.0098(2) 0.0371(3) 0.0044(3)
N1 0.0494(8) 0.0440(8) 0.0554(9) 0.0219(7) 0.0221(7) 0.0104(6)
N2 0.0457(7) 0.0359(7) 0.0521(9) 0.0111(6) 0.0162(6) 0.0110(6)
F1 0.0446(6) 0.0721(8) 0.0739(8) 0.0260(6) 0.0130(5) 0.0006(5)
F2 0.0879(9) 0.0412(6) 0.0821(9) 0.0271(6) 0.0264(7) 0.0188(6)
B1 0.0483(11) 0.0378(10) 0.0608(13) 0.0186(9) 0.0148(9) 0.0078(8)
C1 0.0633(12) 0.0656(13) 0.0717(14) 0.0356(11) 0.0363(11) 0.0132(10)
C2 0.0659(13) 0.0788(16) 0.0618(13) 0.0249(12) 0.0373(11) 0.0142(11)
C3 0.0587(11) 0.0553(12) 0.0562(11) 0.0145(9) 0.0296(9) 0.0131(9)
C4 0.0445(9) 0.0400(9) 0.0500(10) 0.0157(8) 0.0201(7) 0.0106(7)
C5 0.0449(8) 0.0367(9) 0.0456(9) 0.0140(7) 0.0165(7) 0.0101(7)
C6 0.0450(8) 0.0366(8) 0.0470(9) 0.0129(7) 0.0181(7) 0.0109(7)
C7 0.0636(11) 0.0509(11) 0.0577(11) 0.0162(9) 0.0327(9) 0.0167(9)
C8 0.0772(14) 0.0628(13) 0.0646(13) 0.0079(11) 0.0390(11) 0.0259(11)
C9 0.0647(12) 0.0420(10) 0.0625(12) 0.0040(9) 0.0226(10) 0.0192(9)
C10 0.0573(10) 0.0323(8) 0.0507(10) 0.0137(7) 0.0263(8) 0.0118(7)
C11 0.0487(10) 0.0416(10) 0.0625(12) 0.0134(9) 0.0180(8) 0.0065(8)
C12 0.0689(13) 0.0511(11) 0.0784(15) 0.0218(11) 0.0456(12) 0.0099(10)
C13 0.0881(15) 0.0537(12) 0.0615(12) 0.0259(10) 0.0382(12) 0.0246(11)
C14 0.0635(12) 0.0600(12) 0.0625(12) 0.0251(10) 0.0182(10) 0.0266(10)
C15 0.0498(10) 0.0487(11) 0.0727(13) 0.0224(10) 0.0292(9) 0.0150(8)

loop_
_atom_type_symbol
_atom_type_description
_atom_type_scat_dispersion_real
_atom_type_scat_dispersion_imag
_atom_type_scat_source
C C 0.0033 0.0016 'International Tables Vol C Tables 4.2.6.8 and 6.1.1.4'
H H 0.0000 0.0000 'International Tables Vol C Tables 4.2.6.8 and 6.1.1.4'
B B 0.0013 0.0007 'International Tables Vol C Tables 4.2.6.8 and 6.1.1.4'
N N 0.0061 0.0033 'International Tables Vol C Tables 4.2.6.8 and 6.1.1.4'
F F 0.0171 0.0103 'International Tables Vol C Tables 4.2.6.8 and 6.1.1.4'
S S 0.1246 0.1234 'International Tables Vol C Tables 4.2.6.8 and 6.1.1.4'

loop_
_geom_angle_atom_site_label_1
_geom_angle_atom_site_label_2
_geom_angle_atom_site_label_3
_geom_angle
C5 S1 C10 106.67(9)
C1 N1 C4 107.05(16)
C1 N1 B1 128.19(17)
C4 N1 B1 123.91(16)
C9 N2 C6 107.52(17)
C9 N2 B1 126.54(17)
C6 N2 B1 125.92(16)
F2 B1 F1 109.29(16)
F2 B1 N1 111.10(17)
F1 B1 N1 110.44(18)
F2 B1 N2 110.61(18)
F1 B1 N2 109.96(17)
N1 B1 N2 105.40(15)
N1 C1 C2 110.12(19)
C3 C2 C1 107.6(2)
C2 C3 C4 107.2(2)
N1 C4 C3 108.02(16)
N1 C4 C5 120.91(16)
C3 C4 C5 130.78(18)
C4 C5 C6 120.42(16)
C4 C5 S1 113.70(13)
C6 C5 S1 125.67(14)
N2 C6 C5 118.89(16)
N2 C6 C7 107.47(15)
C5 C6 C7 133.28(17)
C8 C7 C6 107.20(19)
C7 C8 C9 107.47(19)
N2 C9 C8 110.35(18)
C11 C10 C15 119.86(19)
C11 C10 S1 118.00(15)
C15 C10 S1 122.04(15)
C10 C11 C12 119.48(19)
C13 C12 C11 120.27(19)
C12 C13 C14 120.3(2)
C13 C14 C15 120.3(2)
C14 C15 C10 119.75(19)

loop_
_geom_bond_atom_site_label_1
_geom_bond_atom_site_label_2
_geom_bond_distance
S1 C5 1.7350(19)
S1 C10 1.766(2)
N1 C1 1.346(3)
N1 C4 1.388(2)
N1 B1 1.532(3)
N2 C9 1.338(3)
N2 C6 1.393(2)
N2 B1 1.543(3)
F1 B1 1.383(2)
F2 B1 1.381(2)
C1 C2 1.380(3)
C2 C3 1.367(3)
C3 C4 1.401(3)
C4 C5 1.403(3)
C5 C6 1.405(3)
C6 C7 1.406(3)
C7 C8 1.373(3)
C8 C9 1.379(3)
C10 C11 1.379(3)
C10 C15 1.381(3)
C11 C12 1.387(3)
C12 C13 1.363(3)
C13 C14 1.366(3)
C14 C15 1.379(3)

loop_
_geom_torsion_atom_site_label_1
_geom_torsion_atom_site_label_2
_geom_torsion_atom_site_label_3
_geom_torsion_atom_site_label_4
_geom_torsion
C1 N1 B1 F2 48.0(3)
C4 N1 B1 F2 -143.94(17)
C1 N1 B1 F1 -73.5(2)
C4 N1 B1 F1 94.6(2)
C1 N1 B1 N2 167.82(17)
C4 N1 B1 N2 -24.1(2)
C9 N2 B1 F2 -41.2(2)
C6 N2 B1 F2 140.93(17)
C9 N2 B1 F1 79.6(2)
C6 N2 B1 F1 -98.3(2)
C9 N2 B1 N1 -161.34(16)
C6 N2 B1 N1 20.8(2)
C4 N1 C1 C2 1.1(2)
B1 N1 C1 C2 170.73(18)
N1 C1 C2 C3 -1.8(3)
C1 C2 C3 C4 1.7(2)
C1 N1 C4 C3 0.0(2)
B1 N1 C4 C3 -170.18(17)
C1 N1 C4 C5 -174.46(17)
B1 N1 C4 C5 15.3(3)
C2 C3 C4 N1 -1.1(2)
C2 C3 C4 C5 172.65(19)
N1 C4 C5 C6 1.7(3)
C3 C4 C5 C6 -171.39(18)
N1 C4 C5 S1 176.71(12)
C3 C4 C5 S1 3.6(3)
C10 S1 C5 C4 159.70(13)
C10 S1 C5 C6 -25.61(18)
C9 N2 C6 C5 173.79(16)
B1 N2 C6 C5 -8.0(2)
C9 N2 C6 C7 -0.16(19)
B1 N2 C6 C7 178.06(16)
C4 C5 C6 N2 -5.3(2)
S1 C5 C6 N2 -179.62(12)
C4 C5 C6 C7 166.81(19)
S1 C5 C6 C7 -7.6(3)
N2 C6 C7 C8 -0.1(2)
C5 C6 C7 C8 -172.8(2)
C6 C7 C8 C9 0.3(2)
C6 N2 C9 C8 0.3(2)
B1 N2 C9 C8 -177.89(17)
C7 C8 C9 N2 -0.4(3)
C5 S1 C10 C11 126.05(16)
C5 S1 C10 C15 -57.63(17)
C15 C10 C11 C12 1.1(3)
S1 C10 C11 C12 177.50(15)
C10 C11 C12 C13 0.7(3)
C11 C12 C13 C14 -1.3(3)
C12 C13 C14 C15 0.0(3)
C13 C14 C15 C10 1.8(3)
C11 C10 C15 C14 -2.4(3)
S1 C10 C15 C14 -178.61(15)
